data_4311082
loop_
_publ_author_name
'Evgeny V. Dikarev'
'Bo Li'

_publ_section_title
;
 Rational Syntheses, Structure, and Properties of the First Bismuth(II)
 Carboxylate
;
_journal_name_full 'Inorganic Chemistry'
_journal_page_first 3461
_journal_page_last 3466
_journal_paper_doi 10.1021/ic049937h
_journal_volume 43
_journal_year 2004
_chemical_formula_moiety
;
 'Bi2 (O2 C C F3)4 ((C H3)2 C6 H4)2'
;
_chemical_formula_sum 'C24 H20 Bi2 F12 O8'
_chemical_formula_weight 1082.36
_chemical_melting_point ?
_chemical_name_systematic
; 
 tetrakis(mu2-trifluoroacetateo-O,O')-di(bismuth(II,II))
 -di(1,4-dimethylbenzene)
;
_space_group_IT_number 2
_symmetry_cell_setting triclinic
_symmetry_space_group_name_Hall '-P 1'
_symmetry_space_group_name_H-M 'P -1'
_atom_sites_solution_hydrogens geom
_atom_sites_solution_primary direct
_atom_sites_solution_secondary difmap
_audit_creation_method SHELXL-97
_cell_angle_alpha 80.4060(10)
_cell_angle_beta 78.1150(10)
_cell_angle_gamma 78.7940(10)
_cell_formula_units_Z 1
_cell_length_a 9.0356(5)
_cell_length_b 9.6154(6)
_cell_length_c 9.9363(6)
_cell_measurement_reflns_used 5826
_cell_measurement_temperature 173(2)
_cell_measurement_theta_max 28.27
_cell_measurement_theta_min 2.18
_cell_volume 821.42(8)
_computing_cell_refinement 'SMART, SAINT'
_computing_data_collection SMART
_computing_data_reduction SAINT
_computing_molecular_graphics 'SHELXP-93 (Sheldrick, 1993)'
_computing_publication_material 'SHELXCIF-93 (Sheldrick, 1993)'
_computing_structure_refinement 'SHELXL-97 (Sheldrick, 1997)'
_computing_structure_solution 'SHELXS-97 (Sheldrick, 1990)'
_diffrn_ambient_temperature 173(2)
_diffrn_measured_fraction_theta_full 0.907
_diffrn_measured_fraction_theta_max 0.907
_diffrn_measurement_device_type 'Bruker SMART APEX CCD'
_diffrn_measurement_method '0.3 deg wide \w exposures'
_diffrn_radiation_monochromator graphite
_diffrn_radiation_source 'fine-focus sealed tube'
_diffrn_radiation_type MoK\a
_diffrn_radiation_wavelength 0.71073
_diffrn_reflns_av_R_equivalents 0.0153
_diffrn_reflns_av_sigmaI/netI 0.0280
_diffrn_reflns_limit_h_max 11
_diffrn_reflns_limit_h_min -12
_diffrn_reflns_limit_k_max 12
_diffrn_reflns_limit_k_min -12
_diffrn_reflns_limit_l_max 13
_diffrn_reflns_limit_l_min -13
_diffrn_reflns_number 7190
_diffrn_reflns_theta_full 28.27
_diffrn_reflns_theta_max 28.27
_diffrn_reflns_theta_min 2.11
_diffrn_standards_decay_% 0
_diffrn_standards_interval_count na
_diffrn_standards_interval_time na
_diffrn_standards_number 'none (area detector data)'
_exptl_absorpt_coefficient_mu 10.806
_exptl_absorpt_correction_T_max 0.6718
_exptl_absorpt_correction_T_min 0.2211
_exptl_absorpt_correction_type 'multi-scan (SADABS)'
_exptl_crystal_colour orange
_exptl_crystal_density_diffrn 2.188
_exptl_crystal_density_meas ?
_exptl_crystal_density_method .
_exptl_crystal_description block
_exptl_crystal_F_000 502
_exptl_crystal_size_max 0.20
_exptl_crystal_size_mid 0.06
_exptl_crystal_size_min 0.04
_refine_diff_density_max 1.231
_refine_diff_density_min -0.731
_refine_diff_density_rms 0.117
_refine_ls_extinction_coef noref
_refine_ls_extinction_method none
_refine_ls_goodness_of_fit_ref 1.046
_refine_ls_hydrogen_treatment mixed
_refine_ls_matrix_type full
_refine_ls_number_parameters 235
_refine_ls_number_reflns 3684
_refine_ls_number_restraints 18
_refine_ls_restrained_S_all 1.078
_refine_ls_R_factor_all 0.0258
_refine_ls_R_factor_gt 0.0230
_refine_ls_shift/su_max 0.002
_refine_ls_shift/su_mean 0.000
_refine_ls_structure_factor_coef Fsqd
_refine_ls_weighting_details 'calc w=1/[\s^2^(Fo^2^)+(0.0274P)^2^+1.0537P] where P=(Fo^2^+2Fc^2^)/3'
_refine_ls_weighting_scheme calc
_refine_ls_wR_factor_gt 0.0544
_refine_ls_wR_factor_ref 0.0555
_reflns_number_gt 3412
_reflns_number_total 3684
_reflns_threshold_expression >2sigma(I)
_cod_data_source_file ic049937hsi20040114_042626_1.cif
_cod_data_source_block (3)
_cod_depositor_comments
;
The following automatic conversions were performed:

'_chemical_melting_point' value 'not measured' was changed to '?' -
the value is undefined or not given.

Automatic conversion script
Id: cif_fix_values 1569 2011-02-09 13:29:24Z adriana 
;
_cod_database_code 4311082

loop_
_symmetry_equiv_pos_as_xyz
'x, y, z'
'-x, -y, -z'

loop_
_atom_site_label
_atom_site_type_symbol
_atom_site_fract_x
_atom_site_fract_y
_atom_site_fract_z
_atom_site_U_iso_or_equiv
_atom_site_adp_type
_atom_site_occupancy
_atom_site_symmetry_multiplicity
_atom_site_calc_flag
_atom_site_refinement_flags
_atom_site_disorder_assembly
_atom_site_disorder_group
Bi1 Bi 0.501998(17) 0.853057(15) 0.574889(14) 0.02888(6) Uani 1 1 d . . .
O1 O 0.6646(4) 0.7943(3) 0.3601(3) 0.0426(8) Uani 1 1 d . A .
O2 O 0.2911(4) 0.8596(3) 0.4622(4) 0.0425(7) Uani 1 1 d . . .
O3 O 0.3344(4) 0.9811(4) 0.7477(3) 0.0468(8) Uani 1 1 d . . .
O4 O 0.7157(4) 0.9171(4) 0.6485(4) 0.0493(9) Uani 1 1 d . . .
C1 C 0.6985(5) 0.8864(5) 0.2602(5) 0.0339(9) Uani 1 1 d . . .
C2 C 0.7914(6) 0.8312(6) 0.1269(5) 0.0480(12) Uani 1 1 d D A 1
F1 F 0.6953(10) 0.8335(15) 0.0399(10) 0.047(2) Uiso 0.40 1 d PD A 1
F2 F 0.8618(12) 0.6951(7) 0.1475(10) 0.0390(19) Uiso 0.40 1 d PD A 1
F3 F 0.8943(12) 0.9173(11) 0.0673(10) 0.032(2) Uiso 0.40 1 d PD A 1
F1X F 0.7043(14) 0.7762(16) 0.0696(14) 0.065(4) Uiso 0.30 1 d PD A 2
F2X F 0.8959(14) 0.7087(12) 0.1719(13) 0.056(4) Uiso 0.30 1 d PD A 2
F3X F 0.8639(15) 0.9192(14) 0.0398(13) 0.056(4) Uiso 0.30 1 d PD A 2
F1Y F 0.6975(14) 0.8857(16) 0.0197(13) 0.061(4) Uiso 0.30 1 d PD A 3
F2Y F 0.8167(14) 0.6983(10) 0.1143(12) 0.053(3) Uiso 0.30 1 d PD A 3
F3Y F 0.9198(12) 0.8823(13) 0.0777(12) 0.042(4) Uiso 0.30 1 d PD A 3
C3 C 0.2422(5) 0.9652(5) 0.3837(5) 0.0364(9) Uani 1 1 d . . .
C4 C 0.1127(6) 0.9441(6) 0.3123(6) 0.0496(12) Uani 1 1 d . . .
F4 F 0.1732(5) 0.8666(5) 0.2101(4) 0.0787(11) Uani 1 1 d . . .
F5 F 0.0385(4) 1.0658(4) 0.2599(4) 0.0751(11) Uani 1 1 d . . .
F6 F 0.0113(4) 0.8759(4) 0.4001(4) 0.0731(10) Uani 1 1 d . . .
C5 C 0.6789(6) 0.5388(5) 0.7221(6) 0.0489(12) Uani 1 1 d . . .
C6 C 0.5661(7) 0.4883(5) 0.6779(6) 0.0506(13) Uani 1 1 d . . .
H6 H 0.590(6) 0.435(6) 0.611(5) 0.039(13) Uiso 1 1 d . . .
C7 C 0.4130(7) 0.5233(5) 0.7341(6) 0.0483(12) Uani 1 1 d . . .
H7 H 0.348(7) 0.479(6) 0.698(6) 0.057(16) Uiso 1 1 d . . .
C8 C 0.3667(6) 0.6081(5) 0.8384(5) 0.0452(12) Uani 1 1 d . . .
C9 C 0.4796(7) 0.6566(5) 0.8857(5) 0.0453(12) Uani 1 1 d . . .
H9 H 0.450(8) 0.713(8) 0.955(7) 0.08(2) Uiso 1 1 d . . .
C10 C 0.6312(7) 0.6241(6) 0.8287(5) 0.0479(12) Uani 1 1 d . . .
H10 H 0.703(7) 0.667(7) 0.865(6) 0.067(19) Uiso 1 1 d . . .
C11 C 0.8451(8) 0.5074(8) 0.6554(9) 0.088(2) Uani 1 1 d . . .
H11A H 0.9044 0.4502 0.7237 0.133 Uiso 1 1 calc R . .
H11B H 0.8842 0.5976 0.6219 0.133 Uiso 1 1 calc R . .
H11C H 0.8550 0.4542 0.5772 0.133 Uiso 1 1 calc R . .
C12 C 0.2005(7) 0.6472(7) 0.9015(7) 0.0736(19) Uani 1 1 d . . .
H12A H 0.1362 0.6377 0.8364 0.110 Uiso 1 1 calc R . .
H12B H 0.1805 0.7463 0.9214 0.110 Uiso 1 1 calc R . .
H12C H 0.1766 0.5833 0.9878 0.110 Uiso 1 1 calc R . .

loop_
_atom_site_aniso_label
_atom_site_aniso_U_11
_atom_site_aniso_U_22
_atom_site_aniso_U_33
_atom_site_aniso_U_23
_atom_site_aniso_U_13
_atom_site_aniso_U_12
Bi1 0.03658(9) 0.02140(9) 0.02769(9) 0.00190(5) -0.00628(6) -0.00635(6)
O1 0.055(2) 0.0300(17) 0.0384(17) -0.0047(13) 0.0045(14) -0.0087(15)
O2 0.0465(19) 0.0350(18) 0.0493(19) 0.0025(14) -0.0169(15) -0.0127(15)
O3 0.060(2) 0.0336(18) 0.0369(17) -0.0013(14) 0.0096(15) -0.0050(16)
O4 0.053(2) 0.042(2) 0.058(2) 0.0145(16) -0.0286(17) -0.0184(16)
C1 0.033(2) 0.034(2) 0.037(2) -0.0077(18) -0.0031(17) -0.0105(18)
C2 0.051(3) 0.048(3) 0.045(3) -0.015(2) 0.006(2) -0.020(2)
C3 0.033(2) 0.042(3) 0.035(2) -0.0028(19) -0.0089(17) -0.0063(19)
C4 0.046(3) 0.050(3) 0.058(3) -0.004(2) -0.022(2) -0.012(2)
F4 0.083(3) 0.096(3) 0.072(2) -0.033(2) -0.032(2) -0.012(2)
F5 0.069(2) 0.065(2) 0.102(3) 0.003(2) -0.054(2) -0.0059(18)
F6 0.056(2) 0.087(3) 0.087(3) 0.007(2) -0.0253(18) -0.0396(19)
C5 0.045(3) 0.035(3) 0.058(3) 0.005(2) -0.007(2) 0.001(2)
C6 0.077(4) 0.026(2) 0.047(3) -0.005(2) -0.004(3) -0.010(2)
C7 0.066(3) 0.029(2) 0.050(3) 0.002(2) -0.011(3) -0.016(2)
C8 0.053(3) 0.033(2) 0.037(2) 0.0115(19) 0.002(2) -0.002(2)
C9 0.074(4) 0.031(2) 0.026(2) 0.0031(18) -0.009(2) -0.005(2)
C10 0.059(3) 0.041(3) 0.046(3) 0.008(2) -0.026(2) -0.007(2)
C11 0.051(4) 0.071(5) 0.118(6) 0.008(4) 0.010(4) 0.007(3)
C12 0.058(4) 0.064(4) 0.076(4) 0.014(3) 0.012(3) 0.000(3)

loop_
_atom_type_symbol
_atom_type_description
_atom_type_scat_dispersion_real
_atom_type_scat_dispersion_imag
_atom_type_scat_source
C C 0.0033 0.0016 'International Tables Vol C Tables 4.2.6.8 and 6.1.1.4'
H H 0.0000 0.0000 'International Tables Vol C Tables 4.2.6.8 and 6.1.1.4'
O O 0.0106 0.0060 'International Tables Vol C Tables 4.2.6.8 and 6.1.1.4'
F F 0.0171 0.0103 'International Tables Vol C Tables 4.2.6.8 and 6.1.1.4'
Bi Bi -4.1077 10.2566 'International Tables Vol C Tables 4.2.6.8 and 6.1.1.4'

loop_
_geom_angle_atom_site_label_1
_geom_angle_atom_site_label_2
_geom_angle_atom_site_label_3
_geom_angle
_geom_angle_site_symmetry_1
_geom_angle_site_symmetry_3
_geom_angle_publ_flag
O3 Bi1 O2 89.72(13) . . y
O3 Bi1 O1 162.66(11) . . y
O2 Bi1 O1 86.38(12) . . y
O3 Bi1 O4 88.49(14) . . y
O2 Bi1 O4 162.62(11) . . y
O1 Bi1 O4 90.21(13) . . y
O3 Bi1 Bi1 81.09(8) . 2_676 y
O2 Bi1 Bi1 82.57(8) . 2_676 y
O1 Bi1 Bi1 81.65(7) . 2_676 y
O4 Bi1 Bi1 80.08(8) . 2_676 y
O3 Bi1 C10 87.86(13) . . n
O2 Bi1 C10 131.00(13) . . n
O1 Bi1 C10 107.39(13) . . n
O4 Bi1 C10 66.20(13) . . n
Bi1 Bi1 C10 144.76(10) 2_676 . n
O3 Bi1 C9 68.93(12) . . n
O2 Bi1 C9 114.33(13) . . n
O1 Bi1 C9 127.88(12) . . n
O4 Bi1 C9 81.03(13) . . n
Bi1 Bi1 C9 144.77(9) 2_676 . n
C10 Bi1 C9 23.76(14) . . n
O3 Bi1 C5 110.45(13) . . n
O2 Bi1 C5 120.50(12) . . n
O1 Bi1 C5 85.97(12) . . n
O4 Bi1 C5 76.15(13) . . n
Bi1 Bi1 C5 153.09(9) 2_676 . n
C10 Bi1 C5 24.04(14) . . n
C9 Bi1 C5 41.98(13) . . n
O3 Bi1 C8 72.35(12) . . n
O2 Bi1 C8 91.20(12) . . n
O1 Bi1 C8 124.57(11) . . n
O4 Bi1 C8 104.69(12) . . n
Bi1 Bi1 C8 152.76(9) 2_676 . n
C10 Bi1 C8 41.93(14) . . n
C9 Bi1 C8 23.78(13) . . n
C5 Bi1 C8 48.95(12) . . n
O3 Bi1 C6 112.70(12) . . n
O2 Bi1 C6 97.19(13) . . n
O1 Bi1 C6 84.57(12) . . n
O4 Bi1 C6 99.44(13) . . n
Bi1 Bi1 C6 166.20(10) 2_676 . n
C10 Bi1 C6 40.94(14) . . n
C9 Bi1 C6 47.39(13) . . n
C5 Bi1 C6 23.32(14) . . n
C8 Bi1 C6 40.82(13) . . n
O3 Bi1 C7 94.10(12) . . n
O2 Bi1 C7 83.76(13) . . n
O1 Bi1 C7 102.25(12) . . n
O4 Bi1 C7 113.60(13) . . n
Bi1 Bi1 C7 165.52(10) 2_676 . n
C10 Bi1 C7 47.71(14) . . n
C9 Bi1 C7 40.67(13) . . n
C5 Bi1 C7 41.25(14) . . n
C8 Bi1 C7 23.01(13) . . n
C6 Bi1 C7 22.99(14) . . n
C1 O1 Bi1 122.9(3) . . n
C3 O2 Bi1 122.9(3) . . n
C1 O3 Bi1 125.2(3) 2_676 . n
C3 O4 Bi1 124.8(3) 2_676 . n
O3 C1 O1 128.9(4) 2_676 . n
O3 C1 C2 114.5(4) 2_676 . n
O1 C1 C2 116.5(4) . . n
F1 C2 F2 106.0(8) . . n
F1 C2 F3 109.2(8) . . n
F2 C2 F3 110.4(7) . . n
F1 C2 C1 108.6(6) . . n
F2 C2 C1 113.3(6) . . n
F3 C2 C1 109.2(5) . . n
O4 C3 O2 129.5(4) 2_676 . n
O4 C3 C4 115.4(4) 2_676 . n
O2 C3 C4 115.0(4) . . n
F5 C4 F6 107.6(5) . . n
F5 C4 F4 108.1(5) . . n
F6 C4 F4 108.0(5) . . n
F5 C4 C3 112.6(4) . . n
F6 C4 C3 111.3(4) . . n
F4 C4 C3 109.0(4) . . n
C6 C5 C10 117.0(5) . . n
C6 C5 C11 121.8(6) . . n
C10 C5 C11 121.2(6) . . n
C6 C5 Bi1 81.3(3) . . n
C10 C5 Bi1 75.0(3) . . n
C11 C5 Bi1 111.4(4) . . n
C7 C6 C5 121.7(5) . . n
C7 C6 Bi1 78.9(3) . . n
C5 C6 Bi1 75.4(3) . . n
C7 C6 H6 118(3) . . n
C5 C6 H6 120(3) . . n
Bi1 C6 H6 116(3) . . n
C8 C7 C6 121.1(5) . . n
C8 C7 Bi1 76.4(3) . . n
C6 C7 Bi1 78.2(3) . . n
C8 C7 H7 125(4) . . n
C6 C7 H7 114(4) . . n
Bi1 C7 H7 120(4) . . n
C7 C8 C9 117.6(5) . . n
C7 C8 C12 122.0(6) . . n
C9 C8 C12 120.4(5) . . n
C7 C8 Bi1 80.6(3) . . n
C9 C8 Bi1 74.8(3) . . n
C12 C8 Bi1 114.6(3) . . n
C10 C9 C8 121.5(5) . . n
C10 C9 Bi1 77.1(3) . . n
C8 C9 Bi1 81.4(3) . . n
C10 C9 H9 120(4) . . n
C8 C9 H9 118(4) . . n
Bi1 C9 H9 111(4) . . n
C9 C10 C5 121.1(5) . . n
C9 C10 Bi1 79.1(3) . . n
C5 C10 Bi1 81.0(3) . . n
C9 C10 H10 116(4) . . n
C5 C10 H10 123(4) . . n
Bi1 C10 H10 109(4) . . n
C5 C11 H11A 109.5 . . n
C5 C11 H11B 109.5 . . n
H11A C11 H11B 109.5 . . n
C5 C11 H11C 109.5 . . n
H11A C11 H11C 109.5 . . n
H11B C11 H11C 109.5 . . n
C8 C12 H12A 109.5 . . n
C8 C12 H12B 109.5 . . n
H12A C12 H12B 109.5 . . n
C8 C12 H12C 109.5 . . n
H12A C12 H12C 109.5 . . n
H12B C12 H12C 109.5 . . n

loop_
_geom_bond_atom_site_label_1
_geom_bond_atom_site_label_2
_geom_bond_distance
_geom_bond_site_symmetry_2
_geom_bond_publ_flag
Bi1 O3 2.380(3) . y
Bi1 O2 2.387(3) . y
Bi1 O1 2.413(3) . y
Bi1 O4 2.416(3) . y
Bi1 Bi1 2.9635(3) 2_676 y
Bi1 C10 3.307(5) . y
Bi1 C9 3.331(5) . y
Bi1 C5 3.382(5) . y
Bi1 C8 3.412(4) . y
Bi1 C6 3.455(5) . y
Bi1 C7 3.464(5) . y
O1 C1 1.245(5) . n
O2 C3 1.240(5) . n
O3 C1 1.244(5) 2_676 n
O4 C3 1.234(6) 2_676 n
C1 O3 1.244(5) 2_676 n
C1 C2 1.531(6) . n
C2 F1 1.340(9) . n
C2 F2 1.341(9) . n
C2 F3 1.345(8) . n
C3 O4 1.234(6) 2_676 n
C3 C4 1.547(6) . n
C4 F5 1.313(6) . n
C4 F6 1.321(6) . n
C4 F4 1.323(7) . n
C5 C6 1.384(8) . n
C5 C10 1.395(8) . n
C5 C11 1.506(8) . n
C6 C7 1.379(8) . n
C6 H6 0.87(5) . n
C7 C8 1.373(7) . n
C7 H7 0.95(6) . n
C8 C9 1.392(8) . n
C8 C12 1.503(8) . n
C9 C10 1.366(8) . n
C9 H9 0.91(7) . n
C10 H10 0.98(6) . n
C11 H11A 0.9800 . n
C11 H11B 0.9800 . n
C11 H11C 0.9800 . n
C12 H12A 0.9800 . n
C12 H12B 0.9800 . n
C12 H12C 0.9800 . n
